data_7006153
loop_
_publ_author_name
'Muresan, Nicoleta'
'Weyherm\"uller, Thomas'
'Wieghardt, Karl'

_publ_section_title
;
 Neutral bis(1,4-diaza-1,3-butadiene)nickel complexes and their
 corresponding monocations: molecular and electronic structures. A
 combined experimental and density functional theoretical study.
;
_journal_issue 39
_journal_name_full 'Dalton transactions (Cambridge, England : 2003)'
_journal_page_first 4390
_journal_page_last 4398
_journal_paper_doi 10.1039/b709390j
_journal_year 2007
_chemical_formula_sum 'C38 H44 N4 Ni'
_chemical_formula_weight 615.48
_chemical_name_systematic
;
?
;
_space_group_IT_number 2
_symmetry_cell_setting triclinic
_symmetry_space_group_name_Hall '-P 1'
_symmetry_space_group_name_H-M 'P -1'
_atom_sites_solution_hydrogens geom
_atom_sites_solution_primary direct
_atom_sites_solution_secondary difmap
_audit_creation_method SHELXL-97
_cell_angle_alpha 65.052(5)
_cell_angle_beta 80.316(5)
_cell_angle_gamma 77.999(5)
_cell_formula_units_Z 2
_cell_length_a 11.3674(8)
_cell_length_b 11.8340(8)
_cell_length_c 13.8385(9)
_cell_measurement_temperature 100(2)
_cell_volume 1644.2(2)
_computing_cell_refinement 'Nonius Collect Software'
_computing_data_collection 'Nonius Collect Software'
_computing_data_reduction 'Nonius Collect Software'
_computing_structure_refinement 'SHELXL-97 (Sheldrick, 1997)'
_computing_structure_solution 'SHELXS-97 (Sheldrick, 1990)'
_diffrn_ambient_temperature 100(2)
_diffrn_measured_fraction_theta_full 0.999
_diffrn_measured_fraction_theta_max 0.999
_diffrn_measurement_device_type 'Nonius Kappa-CCD'
_diffrn_measurement_method '1032 images at 1.0 deg. stepwise rotation in omega and phi, 80 sec./frame'
_diffrn_radiation_monochromator graphite
_diffrn_radiation_source 'rotating anode, 50 kV, 80 mA'
_diffrn_radiation_type MoK\a
_diffrn_radiation_wavelength 0.71073
_diffrn_reflns_av_R_equivalents 0.0449
_diffrn_reflns_av_sigmaI/netI 0.0390
_diffrn_reflns_limit_h_max 15
_diffrn_reflns_limit_h_min -15
_diffrn_reflns_limit_k_max 16
_diffrn_reflns_limit_k_min -16
_diffrn_reflns_limit_l_max 19
_diffrn_reflns_limit_l_min -19
_diffrn_reflns_number 42057
_diffrn_reflns_theta_full 30.00
_diffrn_reflns_theta_max 30.00
_diffrn_reflns_theta_min 2.97
_exptl_absorpt_coefficient_mu 0.622
_exptl_absorpt_correction_T_max 0.9599
_exptl_absorpt_correction_T_min 0.9258
_exptl_absorpt_correction_type multi-scan
_exptl_crystal_colour 'dark red'
_exptl_crystal_density_diffrn 1.243
_exptl_crystal_density_method 'not measured'
_exptl_crystal_description 'transparent crystal fragment'
_exptl_crystal_F_000 656
_exptl_crystal_size_max 0.08
_exptl_crystal_size_mid 0.07
_exptl_crystal_size_min 0.06
_refine_diff_density_max 0.437
_refine_diff_density_min -0.226
_refine_diff_density_rms 0.058
_refine_ls_extinction_method none
_refine_ls_goodness_of_fit_ref 1.022
_refine_ls_hydrogen_treatment constr
_refine_ls_matrix_type full
_refine_ls_number_parameters 398
_refine_ls_number_reflns 9582
_refine_ls_number_restraints 0
_refine_ls_restrained_S_all 1.022
_refine_ls_R_factor_all 0.0626
_refine_ls_R_factor_gt 0.0427
_refine_ls_shift/su_max 0.001
_refine_ls_shift/su_mean 0.000
_refine_ls_structure_factor_coef Fsqd
_refine_ls_weighting_details 'calc w=1/[\s^2^(Fo^2^)+(0.0413P)^2^+0.8819P] where P=(Fo^2^+2Fc^2^)/3'
_refine_ls_weighting_scheme calc
_refine_ls_wR_factor_gt 0.0926
_refine_ls_wR_factor_ref 0.1014
_reflns_number_gt 7568
_reflns_number_total 9582
_reflns_threshold_expression >2sigma(I)
_cod_data_source_file b709390j.txt
_cod_data_source_block 1
_cod_depositor_comments
;
The following automatic conversions were performed:
'_symmetry_cell_setting' value 'Triclinic' changed to 'triclinic'
according to '/home/saulius/struct/CIF-dictionaries/cif_core.dic'
dictionary named 'cif_core.dic' version 2.4.1 from
2010-06-29.

'_exptl_absorpt_correction_type' value 'Multi-Scan' changed
to 'multi-scan' according to
'/home/saulius/struct/CIF-dictionaries/cif_core.dic' dictionary named
'cif_core.dic' version 2.4.1 from 2010-06-29.

Automatic conversion script
Id: cif_fix_enum 1527 2010-12-29 10:47:43Z saulius 
;
_cod_original_cell_volume 1644.17(19)
_cod_original_sg_symbol_H-M P-1
_cod_database_code 7006153

loop_
_symmetry_equiv_pos_as_xyz
'x, y, z'
'-x, -y, -z'

loop_
_atom_site_label
_atom_site_type_symbol
_atom_site_fract_x
_atom_site_fract_y
_atom_site_fract_z
_atom_site_U_iso_or_equiv
_atom_site_adp_type
_atom_site_occupancy
_atom_site_symmetry_multiplicity
_atom_site_calc_flag
_atom_site_refinement_flags
_atom_site_disorder_assembly
_atom_site_disorder_group
Ni1 Ni 0.753139(19) 0.73538(2) 0.738499(16) 0.02228(6) Uani 1 1 d . . .
N1 N 0.64469(13) 0.75473(14) 0.85729(11) 0.0276(3) Uani 1 1 d . . .
C2 C 0.52793(17) 0.78232(18) 0.83984(15) 0.0324(4) Uani 1 1 d . . .
C3 C 0.50652(16) 0.78838(17) 0.74060(15) 0.0314(4) Uani 1 1 d . . .
H3 H 0.4271 0.8001 0.7214 0.038 Uiso 1 1 calc R . .
N4 N 0.60376(13) 0.77671(13) 0.67500(11) 0.0259(3) Uani 1 1 d . . .
C5 C 0.58417(15) 0.77705(16) 0.57493(14) 0.0271(3) Uani 1 1 d . . .
C6 C 0.62684(16) 0.87058(17) 0.48010(14) 0.0304(4) Uani 1 1 d . . .
C7 C 0.60815(18) 0.8723(2) 0.38214(15) 0.0372(4) Uani 1 1 d . . .
H7 H 0.6347 0.9366 0.3174 0.045 Uiso 1 1 calc R . .
C8 C 0.55187(18) 0.7820(2) 0.37814(16) 0.0407(5) Uani 1 1 d . . .
H8 H 0.5401 0.7839 0.3111 0.049 Uiso 1 1 calc R . .
C9 C 0.51263(17) 0.6887(2) 0.47237(17) 0.0381(4) Uani 1 1 d . . .
H9 H 0.4756 0.6256 0.4691 0.046 Uiso 1 1 calc R . .
C10 C 0.52611(16) 0.68476(17) 0.57231(15) 0.0311(4) Uani 1 1 d . . .
C11 C 0.67453(16) 0.75743(18) 0.95313(14) 0.0308(4) Uani 1 1 d . . .
C12 C 0.69449(18) 0.64317(19) 1.04214(14) 0.0361(4) Uani 1 1 d . . .
C13 C 0.7292(2) 0.6445(2) 1.13391(16) 0.0447(5) Uani 1 1 d . . .
H13 H 0.7432 0.5678 1.1950 0.054 Uiso 1 1 calc R . .
C14 C 0.7432(2) 0.7561(2) 1.13659(17) 0.0490(5) Uani 1 1 d . . .
H14 H 0.7686 0.7556 1.1988 0.059 Uiso 1 1 calc R . .
C15 C 0.7203(2) 0.8685(2) 1.04913(18) 0.0456(5) Uani 1 1 d . . .
H15 H 0.7293 0.9449 1.0523 0.055 Uiso 1 1 calc R . .
C16 C 0.68413(18) 0.87209(19) 0.95579(15) 0.0364(4) Uani 1 1 d . . .
C17 C 0.69029(18) 0.96810(18) 0.48326(15) 0.0362(4) Uani 1 1 d . . .
H17A H 0.6346 1.0194 0.5166 0.054 Uiso 1 1 calc R . .
H17B H 0.7176 1.0224 0.4102 0.054 Uiso 1 1 calc R . .
H17C H 0.7601 0.9262 0.5251 0.054 Uiso 1 1 calc R . .
C18 C 0.48019(18) 0.58170(19) 0.67201(17) 0.0388(4) Uani 1 1 d . . .
H18A H 0.3973 0.6112 0.6943 0.058 Uiso 1 1 calc R . .
H18B H 0.5320 0.5595 0.7293 0.058 Uiso 1 1 calc R . .
H18C H 0.4814 0.5073 0.6574 0.058 Uiso 1 1 calc R . .
C19 C 0.42644(19) 0.8043(2) 0.91785(17) 0.0442(5) Uani 1 1 d . . .
H19A H 0.4313 0.7316 0.9869 0.066 Uiso 1 1 calc R . .
H19B H 0.3490 0.8153 0.8903 0.066 Uiso 1 1 calc R . .
H19C H 0.4328 0.8803 0.9272 0.066 Uiso 1 1 calc R . .
C20 C 0.6791(2) 0.52150(19) 1.03911(16) 0.0406(4) Uani 1 1 d . . .
H20A H 0.5966 0.5276 1.0233 0.061 Uiso 1 1 calc R . .
H20B H 0.6941 0.4521 1.1087 0.061 Uiso 1 1 calc R . .
H20C H 0.7367 0.5055 0.9834 0.061 Uiso 1 1 calc R . .
C21 C 0.6541(2) 0.99626(19) 0.86366(17) 0.0438(5) Uani 1 1 d . . .
H21A H 0.6674 0.9835 0.7969 0.066 Uiso 1 1 calc R . .
H21B H 0.7059 1.0550 0.8596 0.066 Uiso 1 1 calc R . .
H21C H 0.5693 1.0312 0.8745 0.066 Uiso 1 1 calc R . .
N31 N 0.90749(12) 0.78451(12) 0.73537(10) 0.0232(3) Uani 1 1 d . . .
C32 C 1.00066(15) 0.72590(16) 0.69217(13) 0.0264(3) Uani 1 1 d . . .
C33 C 0.96901(15) 0.64299(16) 0.65652(14) 0.0278(3) Uani 1 1 d . . .
H33 H 1.0266 0.6014 0.6193 0.033 Uiso 1 1 calc R . .
N34 N 0.85412(12) 0.62523(13) 0.67731(11) 0.0244(3) Uani 1 1 d . . .
C35 C 0.82149(15) 0.54854(16) 0.63180(14) 0.0268(3) Uani 1 1 d . . .
C36 C 0.83463(16) 0.58397(17) 0.52021(14) 0.0291(4) Uani 1 1 d . . .
C37 C 0.79665(17) 0.50774(19) 0.48087(16) 0.0355(4) Uani 1 1 d . . .
H37 H 0.8008 0.5323 0.4057 0.043 Uiso 1 1 calc R . .
C38 C 0.75358(17) 0.3983(2) 0.54826(18) 0.0397(5) Uani 1 1 d . . .
H38 H 0.7306 0.3468 0.5195 0.048 Uiso 1 1 calc R . .
C39 C 0.74345(18) 0.36251(19) 0.65754(18) 0.0390(4) Uani 1 1 d . . .
H39 H 0.7139 0.2862 0.7036 0.047 Uiso 1 1 calc R . .
C40 C 0.77623(16) 0.43752(17) 0.70132(15) 0.0320(4) Uani 1 1 d . . .
C41 C 0.94091(15) 0.85890(15) 0.78293(13) 0.0250(3) Uani 1 1 d . . .
C42 C 0.98666(16) 0.79762(17) 0.88351(13) 0.0292(4) Uani 1 1 d . . .
C43 C 1.02689(19) 0.87009(19) 0.92508(15) 0.0376(4) Uani 1 1 d . . .
H43 H 1.0595 0.8301 0.9925 0.045 Uiso 1 1 calc R . .
C44 C 1.0201(2) 0.99912(19) 0.86974(15) 0.0399(4) Uani 1 1 d . . .
H44 H 1.0481 1.0471 0.8991 0.048 Uiso 1 1 calc R . .
C45 C 0.97251(19) 1.05854(18) 0.77159(15) 0.0360(4) Uani 1 1 d . . .
H45 H 0.9669 1.1475 0.7346 0.043 Uiso 1 1 calc R . .
C46 C 0.93269(17) 0.98946(16) 0.72630(13) 0.0290(3) Uani 1 1 d . . .
C47 C 0.88948(18) 0.69679(18) 0.44199(15) 0.0361(4) Uani 1 1 d . . .
H47A H 0.9765 0.6720 0.4293 0.054 Uiso 1 1 calc R . .
H47B H 0.8755 0.7614 0.4711 0.054 Uiso 1 1 calc R . .
H47C H 0.8523 0.7308 0.3744 0.054 Uiso 1 1 calc R . .
C48 C 0.7651(2) 0.3988(2) 0.82016(16) 0.0425(5) Uani 1 1 d . . .
H48A H 0.8419 0.4006 0.8423 0.064 Uiso 1 1 calc R . .
H48B H 0.7449 0.3131 0.8562 0.064 Uiso 1 1 calc R . .
H48C H 0.7012 0.4572 0.8396 0.064 Uiso 1 1 calc R . .
C49 C 1.12897(16) 0.74792(19) 0.67865(15) 0.0335(4) Uani 1 1 d . . .
H49A H 1.1329 0.8381 0.6388 0.050 Uiso 1 1 calc R . .
H49B H 1.1796 0.7007 0.6392 0.050 Uiso 1 1 calc R . .
H49C H 1.1581 0.7193 0.7492 0.050 Uiso 1 1 calc R . .
C50 C 0.99519(18) 0.65715(17) 0.94381(14) 0.0351(4) Uani 1 1 d . . .
H50A H 1.0665 0.6153 0.9144 0.053 Uiso 1 1 calc R . .
H50B H 0.9225 0.6299 0.9368 0.053 Uiso 1 1 calc R . .
H50C H 1.0022 0.6347 1.0196 0.053 Uiso 1 1 calc R . .
C51 C 0.88515(19) 1.05420(17) 0.61753(14) 0.0339(4) Uani 1 1 d . . .
H51A H 0.9251 1.0091 0.5727 0.051 Uiso 1 1 calc R . .
H51B H 0.9016 1.1413 0.5839 0.051 Uiso 1 1 calc R . .
H51C H 0.7978 1.0543 0.6253 0.051 Uiso 1 1 calc R . .

loop_
_atom_site_aniso_label
_atom_site_aniso_U_11
_atom_site_aniso_U_22
_atom_site_aniso_U_33
_atom_site_aniso_U_23
_atom_site_aniso_U_13
_atom_site_aniso_U_12
Ni1 0.02367(11) 0.02289(11) 0.02124(10) -0.01028(8) -0.00115(7) -0.00314(7)
N1 0.0306(7) 0.0295(7) 0.0232(7) -0.0122(6) 0.0008(6) -0.0047(6)
C2 0.0310(9) 0.0340(9) 0.0309(9) -0.0145(7) 0.0036(7) -0.0037(7)
C3 0.0261(8) 0.0332(9) 0.0348(9) -0.0153(8) -0.0016(7) -0.0018(7)
N4 0.0260(7) 0.0257(7) 0.0265(7) -0.0114(6) -0.0033(5) -0.0018(5)
C5 0.0232(8) 0.0301(8) 0.0288(8) -0.0132(7) -0.0054(6) -0.0001(6)
C6 0.0275(8) 0.0341(9) 0.0298(9) -0.0128(7) -0.0058(7) -0.0023(7)
C7 0.0373(10) 0.0439(11) 0.0276(9) -0.0121(8) -0.0062(7) -0.0029(8)
C8 0.0374(10) 0.0555(13) 0.0364(10) -0.0252(10) -0.0119(8) 0.0001(9)
C9 0.0305(9) 0.0448(11) 0.0500(12) -0.0289(10) -0.0103(8) -0.0024(8)
C10 0.0236(8) 0.0347(9) 0.0381(9) -0.0181(8) -0.0046(7) -0.0018(7)
C11 0.0320(9) 0.0390(10) 0.0242(8) -0.0171(7) 0.0041(7) -0.0067(7)
C12 0.0385(10) 0.0448(11) 0.0250(8) -0.0155(8) 0.0028(7) -0.0077(8)
C13 0.0509(12) 0.0582(13) 0.0240(9) -0.0156(9) -0.0003(8) -0.0110(10)
C14 0.0526(13) 0.0744(16) 0.0309(10) -0.0311(11) 0.0006(9) -0.0144(12)
C15 0.0468(12) 0.0614(14) 0.0449(12) -0.0383(11) 0.0075(9) -0.0142(10)
C16 0.0371(10) 0.0432(11) 0.0332(9) -0.0223(8) 0.0072(8) -0.0087(8)
C17 0.0387(10) 0.0348(10) 0.0337(9) -0.0102(8) -0.0044(8) -0.0097(8)
C18 0.0320(10) 0.0365(10) 0.0503(12) -0.0193(9) -0.0002(8) -0.0089(8)
C19 0.0345(10) 0.0607(14) 0.0404(11) -0.0284(10) 0.0063(8) -0.0039(9)
C20 0.0495(12) 0.0389(11) 0.0299(9) -0.0096(8) -0.0024(8) -0.0096(9)
C21 0.0503(12) 0.0381(11) 0.0456(12) -0.0225(9) 0.0062(10) -0.0080(9)
N31 0.0279(7) 0.0228(6) 0.0204(6) -0.0096(5) -0.0032(5) -0.0043(5)
C32 0.0269(8) 0.0289(8) 0.0248(8) -0.0118(7) -0.0017(6) -0.0056(6)
C33 0.0260(8) 0.0310(9) 0.0294(8) -0.0168(7) -0.0021(7) -0.0008(7)
N34 0.0268(7) 0.0239(7) 0.0255(7) -0.0129(5) -0.0031(5) -0.0030(5)
C35 0.0234(8) 0.0266(8) 0.0342(9) -0.0174(7) -0.0032(7) -0.0002(6)
C36 0.0258(8) 0.0336(9) 0.0321(9) -0.0199(7) -0.0056(7) 0.0041(7)
C37 0.0297(9) 0.0455(11) 0.0411(10) -0.0301(9) -0.0067(8) 0.0040(8)
C38 0.0305(9) 0.0489(12) 0.0569(12) -0.0394(10) -0.0049(9) -0.0016(8)
C39 0.0328(10) 0.0341(10) 0.0565(12) -0.0248(9) 0.0009(9) -0.0078(8)
C40 0.0299(9) 0.0311(9) 0.0378(10) -0.0175(8) -0.0004(7) -0.0046(7)
C41 0.0283(8) 0.0263(8) 0.0231(7) -0.0120(6) -0.0020(6) -0.0059(6)
C42 0.0343(9) 0.0315(9) 0.0239(8) -0.0119(7) -0.0037(7) -0.0066(7)
C43 0.0491(12) 0.0430(11) 0.0261(9) -0.0156(8) -0.0096(8) -0.0092(9)
C44 0.0555(13) 0.0420(11) 0.0333(10) -0.0211(9) -0.0054(9) -0.0168(9)
C45 0.0512(12) 0.0290(9) 0.0325(9) -0.0142(8) -0.0032(8) -0.0125(8)
C46 0.0374(9) 0.0277(8) 0.0235(8) -0.0110(7) -0.0027(7) -0.0070(7)
C47 0.0380(10) 0.0392(10) 0.0289(9) -0.0136(8) -0.0037(8) -0.0009(8)
C48 0.0515(12) 0.0379(11) 0.0374(10) -0.0124(9) 0.0031(9) -0.0166(9)
C49 0.0273(9) 0.0437(10) 0.0351(9) -0.0208(8) -0.0004(7) -0.0083(7)
C50 0.0417(10) 0.0335(9) 0.0259(8) -0.0062(7) -0.0069(7) -0.0064(8)
C51 0.0481(11) 0.0268(9) 0.0270(8) -0.0093(7) -0.0063(8) -0.0072(8)

loop_
_atom_type_symbol
_atom_type_description
_atom_type_scat_dispersion_real
_atom_type_scat_dispersion_imag
_atom_type_scat_source
C C 0.0033 0.0016 'International Tables Vol C Tables 4.2.6.8 and 6.1.1.4'
H H 0.0000 0.0000 'International Tables Vol C Tables 4.2.6.8 and 6.1.1.4'
N N 0.0061 0.0033 'International Tables Vol C Tables 4.2.6.8 and 6.1.1.4'
Ni Ni 0.3393 1.1124 'International Tables Vol C Tables 4.2.6.8 and 6.1.1.4'

loop_
_geom_angle_atom_site_label_1
_geom_angle_atom_site_label_2
_geom_angle_atom_site_label_3
_geom_angle
_geom_angle_site_symmetry_1
_geom_angle_site_symmetry_3
_geom_angle_publ_flag
N4 Ni1 N34 103.83(6) . . ?
N4 Ni1 N1 81.99(6) . . ?
N34 Ni1 N1 148.75(6) . . ?
N4 Ni1 N31 147.48(6) . . ?
N34 Ni1 N31 82.14(6) . . ?
N1 Ni1 N31 109.61(6) . . ?
C2 N1 C11 117.12(15) . . ?
C2 N1 Ni1 113.86(12) . . ?
C11 N1 Ni1 128.59(12) . . ?
N1 C2 C3 113.93(16) . . ?
N1 C2 C19 124.35(17) . . ?
C3 C2 C19 121.71(17) . . ?
N4 C3 C2 116.23(16) . . ?
C3 N4 C5 117.18(14) . . ?
C3 N4 Ni1 113.67(12) . . ?
C5 N4 Ni1 128.39(11) . . ?
C6 C5 C10 120.98(16) . . ?
C6 C5 N4 118.13(15) . . ?
C10 C5 N4 120.88(15) . . ?
C7 C6 C5 118.77(17) . . ?
C7 C6 C17 120.42(17) . . ?
C5 C6 C17 120.82(16) . . ?
C8 C7 C6 120.98(18) . . ?
C7 C8 C9 119.59(18) . . ?
C8 C9 C10 121.67(18) . . ?
C9 C10 C5 117.97(17) . . ?
C9 C10 C18 119.20(17) . . ?
C5 C10 C18 122.83(17) . . ?
C12 C11 C16 121.49(17) . . ?
C12 C11 N1 118.33(16) . . ?
C16 C11 N1 120.18(17) . . ?
C13 C12 C11 118.56(19) . . ?
C13 C12 C20 120.74(18) . . ?
C11 C12 C20 120.70(17) . . ?
C14 C13 C12 120.7(2) . . ?
C13 C14 C15 120.16(19) . . ?
C14 C15 C16 121.2(2) . . ?
C11 C16 C15 117.81(19) . . ?
C11 C16 C21 121.98(18) . . ?
C15 C16 C21 120.19(19) . . ?
C32 N31 C41 114.52(14) . . ?
C32 N31 Ni1 113.45(11) . . ?
C41 N31 Ni1 131.47(11) . . ?
N31 C32 C33 114.33(15) . . ?
N31 C32 C49 124.27(15) . . ?
C33 C32 C49 121.37(15) . . ?
N34 C33 C32 116.61(15) . . ?
C33 N34 C35 115.54(14) . . ?
C33 N34 Ni1 113.11(11) . . ?
C35 N34 Ni1 129.96(11) . . ?
C40 C35 C36 120.94(16) . . ?
C40 C35 N34 118.22(15) . . ?
C36 C35 N34 120.84(15) . . ?
C37 C36 C35 117.94(17) . . ?
C37 C36 C47 118.37(16) . . ?
C35 C36 C47 123.68(16) . . ?
C38 C37 C36 121.49(18) . . ?
C37 C38 C39 120.29(17) . . ?
C38 C39 C40 120.68(19) . . ?
C39 C40 C35 118.59(17) . . ?
C39 C40 C48 120.69(17) . . ?
C35 C40 C48 120.71(16) . . ?
C46 C41 C42 121.42(15) . . ?
C46 C41 N31 119.58(14) . . ?
C42 C41 N31 118.93(14) . . ?
C43 C42 C41 118.23(16) . . ?
C43 C42 C50 120.70(16) . . ?
C41 C42 C50 121.05(15) . . ?
C44 C43 C42 121.00(17) . . ?
C43 C44 C45 120.08(17) . . ?
C44 C45 C46 120.84(17) . . ?
C45 C46 C41 118.40(16) . . ?
C45 C46 C51 120.56(16) . . ?
C41 C46 C51 121.02(15) . . ?

loop_
_geom_bond_atom_site_label_1
_geom_bond_atom_site_label_2
_geom_bond_distance
_geom_bond_site_symmetry_2
_geom_bond_publ_flag
Ni1 N4 1.9206(14) . ?
Ni1 N34 1.9276(14) . ?
Ni1 N1 1.9475(14) . ?
Ni1 N31 1.9483(14) . ?
N1 C2 1.337(2) . ?
N1 C11 1.438(2) . ?
C2 C3 1.405(3) . ?
C2 C19 1.502(3) . ?
C3 N4 1.330(2) . ?
N4 C5 1.437(2) . ?
C5 C6 1.402(2) . ?
C5 C10 1.404(2) . ?
C6 C7 1.398(2) . ?
C6 C17 1.501(3) . ?
C7 C8 1.378(3) . ?
C8 C9 1.384(3) . ?
C9 C10 1.397(3) . ?
C10 C18 1.505(3) . ?
C11 C12 1.399(3) . ?
C11 C16 1.400(3) . ?
C12 C13 1.399(3) . ?
C12 C20 1.504(3) . ?
C13 C14 1.378(3) . ?
C14 C15 1.381(3) . ?
C15 C16 1.402(3) . ?
C16 C21 1.503(3) . ?
N31 C32 1.338(2) . ?
N31 C41 1.437(2) . ?
C32 C33 1.397(2) . ?
C32 C49 1.502(2) . ?
C33 N34 1.330(2) . ?
N34 C35 1.435(2) . ?
C35 C40 1.402(2) . ?
C35 C36 1.409(2) . ?
C36 C37 1.397(2) . ?
C36 C47 1.498(3) . ?
C37 C38 1.371(3) . ?
C38 C39 1.379(3) . ?
C39 C40 1.400(3) . ?
C40 C48 1.500(3) . ?
C41 C46 1.398(2) . ?
C41 C42 1.403(2) . ?
C42 C43 1.394(2) . ?
C42 C50 1.503(2) . ?
C43 C44 1.381(3) . ?
C44 C45 1.384(3) . ?
C45 C46 1.396(2) . ?
C46 C51 1.508(2) . ?
